data_1520844
loop_
_publ_author_name
'Belam, W.'
'Zid, M.F.'
'Daoud, A.'
'Driss, A.'

_publ_section_title
;
 Preparation et etude structurale du tripotassium cerium(III)
 bis-arseniate: K3 Ce (As O4)2
;
_journal_name_full 'Journal de la Societe Chimique, Tunis'
_journal_page_first 715
_journal_page_last 722
_journal_volume 4
_journal_year 2000
_chemical_formula_sum 'As2 Ce K3 O8'
_chemical_name_systematic 'K3 Ce (As O4)2'
_space_group_IT_number 11
_symmetry_space_group_name_Hall '-P 2yb'
_symmetry_space_group_name_H-M 'P 1 21/m 1'
_cell_angle_alpha 90
_cell_angle_beta 91.2
_cell_angle_gamma 90
_cell_formula_units_Z 2
_cell_length_a 7.607
_cell_length_b 5.837
_cell_length_c 9.879
_cell_volume 438.552
_citation_journal_id_ASTM JSCTDP
_cod_data_source_file Belam_JSCTDP_2000_1640.cif
_cod_data_source_block As2Ce1K3O8
_cod_original_cell_volume 438.5517
_cod_original_formula_sum 'As2 Ce1 K3 O8'
_cod_database_code 1520844

loop_
_symmetry_equiv_pos_as_xyz
x,y,z
-x,y+1/2,-z
-x,-y,-z
x,-y-1/2,z

loop_
_atom_site_label
_atom_site_type_symbol
_atom_site_fract_x
_atom_site_fract_y
_atom_site_fract_z
_atom_site_occupancy
_atom_site_U_iso_or_equiv
K3 K+1 0.6384 0.25 0.9094 1 0.0
O6 O-2 0.0545 0.25 0.603 1 0.0
K2 K+1 0.5061 0.75 0.6964 1 0.0
Ce1 Ce+3 0.0091 0.75 0.7879 1 0.0
O3 O-2 0.029 0.25 0.0814 1 0.0
O2 O-2 0.2532 0.0015 0.8395 1 0.0
As1 As+5 0.1952 0.25 0.9267 1 0.0
O5 O-2 0.0845 0.0014 0.6615 1 0.0
O1 O-2 0.816 0.25 0.4236 1 0.0
O4 O-2 -0.0021 0.25 0.0952 1 0.0
K1 K+1 0.202 0.25 0.5837 1 0.0
As2 As+5 0.7621 0.25 0.5855 1 0.0
